data_7241423
loop_
_publ_author_name
'Laube, Markus'
'Gassner, Cemena'
'Neuber, Christin'
'Wodtke, Robert'
'Ullrich, Martin'
'Haase-Kohn, Cathleen'
'L\"oser, Reik'
'K\"ockerling, Martin'
'Kopka, Klaus'
'Kniess, Torsten'
'Hey-Hawkins, Evamarie'
'Pietzsch, Jens'

_publ_section_title
;
 Deuteration versus ethylation -- strategies to improve the metabolic fate
 of an 18F-labeled celecoxib derivative
;
_journal_issue 63
_journal_name_full 'RSC Advances'
_journal_page_first 38601
_journal_page_last 38611
_journal_paper_doi 10.1039/D0RA04494F
_journal_volume 10
_journal_year 2020
_chemical_formula_moiety 'C18 H17 F N2 O2 S'
_chemical_formula_sum 'C18 H17 F N2 O2 S'
_chemical_formula_weight 344.39
_chemical_melting_point 100.5(10)
_chemical_name_systematic
;
3-(2-Fluoroethyl)-1-(4-(methylsulfonyl)phenyl)-5-phenyl-1H-pyrazole
;
_space_group_crystal_system triclinic
_space_group_IT_number 2
_space_group_name_Hall '-P 1'
_space_group_name_H-M_alt 'P -1'
_atom_sites_solution_hydrogens geom
_atom_sites_solution_primary direct
_atom_sites_solution_secondary difmap
_audit_creation_method SHELXL-2014
_audit_update_record
;
2015-10-26 deposited with the CCDC.	2020-10-12 downloaded from the CCDC.
;
_cell_angle_alpha 92.663(1)
_cell_angle_beta 105.904(1)
_cell_angle_gamma 115.409(1)
_cell_formula_units_Z 4
_cell_length_a 11.2831(3)
_cell_length_b 11.9926(3)
_cell_length_c 14.2709(4)
_cell_measurement_reflns_used 9756
_cell_measurement_temperature 123(2)
_cell_measurement_theta_max 36.88
_cell_measurement_theta_min 3.07
_cell_volume 1647.31(8)
_computing_cell_refinement 'Bruker SAINT'
_computing_data_collection 'Bruker APEX2'
_computing_data_reduction 'Bruker SAINT'
_computing_molecular_graphics 'Bruker SHELXTL'
_computing_publication_material 'Bruker SHELXTL'
_computing_structure_refinement 'SHELXL-2014 (Sheldrick, 2014)'
_computing_structure_solution 'SHELXS-2013/1 (Sheldrick, 2013)'
_diffrn_ambient_temperature 123(2)
_diffrn_measured_fraction_theta_full 0.996
_diffrn_measured_fraction_theta_max 0.983
_diffrn_measurement_device_type 'Bruker-Nonius APEX-II CCD'
_diffrn_measurement_method '\f and \w scans'
_diffrn_radiation_monochromator graphite
_diffrn_radiation_type MoK\a
_diffrn_radiation_wavelength 0.71073
_diffrn_reflns_av_R_equivalents 0.0287
_diffrn_reflns_av_unetI/netI 0.0267
_diffrn_reflns_Laue_measured_fraction_full 0.996
_diffrn_reflns_Laue_measured_fraction_max 0.983
_diffrn_reflns_limit_h_max 19
_diffrn_reflns_limit_h_min -18
_diffrn_reflns_limit_k_max 20
_diffrn_reflns_limit_k_min -20
_diffrn_reflns_limit_l_max 24
_diffrn_reflns_limit_l_min -24
_diffrn_reflns_number 59598
_diffrn_reflns_point_group_measured_fraction_full 0.996
_diffrn_reflns_point_group_measured_fraction_max 0.983
_diffrn_reflns_theta_full 25.000
_diffrn_reflns_theta_max 36.903
_diffrn_reflns_theta_min 1.914
_diffrn_source 'sealed tube'
_exptl_absorpt_coefficient_mu 0.217
_exptl_absorpt_correction_type multi-scan
_exptl_absorpt_process_details 'Bruker-Nonius SADABS'
_exptl_crystal_colour colourless
_exptl_crystal_density_diffrn 1.389
_exptl_crystal_description prism
_exptl_crystal_F_000 720
_exptl_crystal_recrystallization_method 'Re-crystallisation from solvent: '
_exptl_crystal_size_max 0.350
_exptl_crystal_size_mid 0.120
_exptl_crystal_size_min 0.100
_exptl_transmission_factor_max 0.7472
_exptl_transmission_factor_min 0.7104
_refine_diff_density_max 0.629
_refine_diff_density_min -0.513
_refine_diff_density_rms 0.060
_refine_ls_extinction_method none
_refine_ls_goodness_of_fit_ref 1.032
_refine_ls_hydrogen_treatment constr
_refine_ls_matrix_type full
_refine_ls_number_parameters 452
_refine_ls_number_reflns 16365
_refine_ls_number_restraints 0
_refine_ls_restrained_S_all 1.032
_refine_ls_R_factor_all 0.0491
_refine_ls_R_factor_gt 0.0391
_refine_ls_shift/su_max 0.003
_refine_ls_shift/su_mean 0.000
_refine_ls_structure_factor_coef Fsqd
_refine_ls_weighting_details 'w=1/[\s^2^(Fo^2^)+(0.0616P)^2^+0.3394P] where P=(Fo^2^+2Fc^2^)/3'
_refine_ls_weighting_scheme calc
_refine_ls_wR_factor_gt 0.1069
_refine_ls_wR_factor_ref 0.1149
_reflns_Friedel_coverage 0.000
_reflns_number_gt 13574
_reflns_number_total 16365
_reflns_threshold_expression 'I > 2\s(I)'
_cod_data_source_file d0ra04494f2.cif
_cod_data_source_block CG1415
_cod_depositor_comments
;
The following automatic conversions were performed:

data item '_chemical_melting_point' value '99.5-101.5' was changed to
'100.5(10)' -- the average value was taken and precision was
estimated.

Automatic conversion script
Id: cif_fix_values 7556 2019-12-06 15:28:31Z antanas 
;
_cod_database_code 7241423
_shelx_space_group_comment
;
The symmetry employed for this shelxl refinement is uniquely defined
by the following loop, which should always be used as a source of
symmetry information in preference to the above space-group names.
They are only intended as comments.
;
_shelx_estimated_absorpt_t_min 0.928
_shelx_estimated_absorpt_t_max 0.979
_shelxl_version_number 2014-1

loop_
_space_group_symop_operation_xyz
'x, y, z'
'-x, -y, -z'

loop_
_atom_site_label
_atom_site_type_symbol
_atom_site_fract_x
_atom_site_fract_y
_atom_site_fract_z
_atom_site_U_iso_or_equiv
_atom_site_adp_type
_atom_site_occupancy
_atom_site_site_symmetry_order
_atom_site_calc_flag
_atom_site_refinement_flags_posn
_atom_site_refinement_flags_adp
_atom_site_refinement_flags_occupancy
_atom_site_disorder_assembly
_atom_site_disorder_group
N1 N 0.81108(6) 0.40706(6) 0.35697(5) 0.01568(10) Uani 1 1 d . . . . .
N2 N 0.69524(7) 0.35854(6) 0.38569(5) 0.01718(11) Uani 1 1 d . . . . .
C1 C 0.63777(7) 0.23498(7) 0.35517(6) 0.01753(12) Uani 1 1 d . . . . .
C2 C 0.71527(8) 0.20222(7) 0.30693(6) 0.01834(12) Uani 1 1 d . . . . .
H2A H 0.6957 0.1201 0.2793 0.022 Uiso 1 1 calc R U . . .
C3 C 0.82526(7) 0.31417(7) 0.30821(5) 0.01618(11) Uani 1 1 d . . . . .
C4 C 0.50711(8) 0.15015(8) 0.37486(7) 0.02174(14) Uani 1 1 d . . . . .
H4A H 0.4531 0.1963 0.3775 0.026 Uiso 1 1 calc R U . . .
H4B H 0.5317 0.1266 0.4403 0.026 Uiso 1 1 calc R U . . .
C5 C 0.41854(9) 0.03283(9) 0.29677(8) 0.02826(17) Uani 1 1 d . . . . .
H5A H 0.4736 -0.0111 0.2903 0.034 Uiso 1 1 calc R U . . .
H5B H 0.3389 -0.0245 0.3162 0.034 Uiso 1 1 calc R U . . .
F1 F 0.36991(7) 0.06484(7) 0.20544(5) 0.04147(16) Uani 1 1 d . . . . .
C6 C 0.89993(7) 0.53827(6) 0.38639(5) 0.01494(11) Uani 1 1 d . . . . .
C7 C 0.84288(7) 0.61719(7) 0.40337(6) 0.01731(12) Uani 1 1 d . . . . .
H7A H 0.7464 0.5830 0.3941 0.021 Uiso 1 1 calc R U . . .
C8 C 0.92809(8) 0.74588(7) 0.43396(6) 0.01817(12) Uani 1 1 d . . . . .
H8A H 0.8908 0.8001 0.4471 0.022 Uiso 1 1 calc R U . . .
C9 C 1.06913(7) 0.79484(7) 0.44530(5) 0.01628(11) Uani 1 1 d . . . . .
C10 C 1.12586(7) 0.71670(7) 0.42792(6) 0.01661(11) Uani 1 1 d . . . . .
H10B H 1.2216 0.7514 0.4349 0.020 Uiso 1 1 calc R U . . .
C11 C 1.04176(7) 0.58739(7) 0.40028(6) 0.01641(11) Uani 1 1 d . . . . .
H11A H 1.0804 0.5329 0.3909 0.020 Uiso 1 1 calc R U . . .
S1 S 1.17910(2) 0.95753(2) 0.48764(2) 0.01786(4) Uani 1 1 d . . . . .
O1 O 1.14836(7) 0.99732(6) 0.57119(5) 0.02423(12) Uani 1 1 d . . . . .
O2 O 1.31966(6) 0.98035(6) 0.50171(5) 0.02468(12) Uani 1 1 d . . . . .
C12 C 1.12957(9) 1.02947(8) 0.38968(7) 0.02395(15) Uani 1 1 d . . . . .
H12A H 1.1873 1.1208 0.4086 0.036 Uiso 1 1 calc R U . . .
H12B H 1.0318 1.0093 0.3757 0.036 Uiso 1 1 calc R U . . .
H12C H 1.1421 0.9983 0.3303 0.036 Uiso 1 1 calc R U . . .
C13 C 0.92994(8) 0.33368(7) 0.25913(6) 0.01723(12) Uani 1 1 d . . . . .
C14 C 0.95134(8) 0.41495(8) 0.19130(6) 0.02028(13) Uani 1 1 d . . . . .
H14A H 0.8999 0.4610 0.1778 0.024 Uiso 1 1 calc R U . . .
C15 C 1.04775(10) 0.42867(9) 0.14348(7) 0.02611(16) Uani 1 1 d . . . . .
H15A H 1.0625 0.4845 0.0980 0.031 Uiso 1 1 calc R U . . .
C16 C 1.12255(10) 0.36064(9) 0.16226(9) 0.03050(19) Uani 1 1 d . . . . .
H16A H 1.1885 0.3702 0.1298 0.037 Uiso 1 1 calc R U . . .
C17 C 1.10047(11) 0.27903(10) 0.22844(9) 0.03163(19) Uani 1 1 d . . . . .
H17A H 1.1513 0.2324 0.2411 0.038 Uiso 1 1 calc R U . . .
C18 C 1.00422(9) 0.26476(8) 0.27669(7) 0.02488(15) Uani 1 1 d . . . . .
H18A H 0.9892 0.2081 0.3216 0.030 Uiso 1 1 calc R U . . .
N3 N 0.60361(7) 0.56925(7) 0.18171(5) 0.01904(11) Uani 1 1 d . . . . .
N4 N 0.50379(8) 0.53195(9) 0.22716(6) 0.02585(15) Uani 1 1 d . . . . .
C21 C 0.51892(9) 0.63840(12) 0.27385(7) 0.0307(2) Uani 1 1 d . . . . .
C22 C 0.62662(9) 0.74419(10) 0.25933(7) 0.02750(17) Uani 1 1 d . . . . .
H22A H 0.6564 0.8299 0.2847 0.033 Uiso 1 1 calc R U . . .
C23 C 0.68024(8) 0.69804(8) 0.20060(6) 0.01976(13) Uani 1 1 d . . . . .
C24A C 0.43241(16) 0.6457(2) 0.33470(12) 0.0317(3) Uani 0.781(3) 1 d . . P A 1
H24A H 0.3327 0.5976 0.2953 0.038 Uiso 0.781(3) 1 d R U P A 1
H24B H 0.4535 0.7344 0.3532 0.038 Uiso 0.781(3) 1 d R U P A 1
C25A C 0.46302(17) 0.59315(14) 0.42771(11) 0.0378(4) Uani 0.781(3) 1 d . . P A 1
H25A H 0.4519 0.5076 0.4102 0.045 Uiso 0.781(3) 1 d R U P A 1
H25B H 0.3980 0.5882 0.4638 0.045 Uiso 0.781(3) 1 d R U P A 1
F2A F 0.60120(8) 0.67489(9) 0.48756(5) 0.04774(19) Uani 0.781(3) 1 d . . P A 1
C24B C 0.4158(5) 0.5965(5) 0.3355(4) 0.0221(9) Uani 0.219(3) 1 d . . P A 2
H24C H 0.3270 0.5874 0.2964 0.026 Uiso 0.219(3) 1 d R U P A 2
H24D H 0.4040 0.5177 0.3548 0.026 Uiso 0.219(3) 1 d R U P A 2
C25B C 0.4766(4) 0.6964(4) 0.4225(3) 0.0237(9) Uani 0.219(3) 1 d . . P A 2
H25C H 0.5098 0.7781 0.4050 0.028 Uiso 0.219(3) 1 d R U P A 2
H25D H 0.4115 0.6872 0.4568 0.028 Uiso 0.219(3) 1 d R U P A 2
F2B F 0.60120(8) 0.67489(9) 0.48756(5) 0.04774(19) Uani 0.219(3) 1 d . . P A 2
C26 C 0.60698(7) 0.47573(7) 0.11986(5) 0.01691(12) Uani 1 1 d . . . . .
C27 C 0.55772(8) 0.35371(8) 0.13929(6) 0.02128(13) Uani 1 1 d . . . . .
H27A H 0.5236 0.3349 0.1935 0.026 Uiso 1 1 calc R U . . .
C28 C 0.55874(9) 0.25992(8) 0.07921(6) 0.02200(14) Uani 1 1 d . . . . .
H28A H 0.5237 0.1764 0.0912 0.026 Uiso 1 1 calc R U . . .
C29 C 0.61167(8) 0.28943(7) 0.00101(6) 0.01872(12) Uani 1 1 d . . . . .
C30 C 0.65900(8) 0.41029(7) -0.01959(6) 0.01772(12) Uani 1 1 d . . . . .
H30A H 0.6943 0.4291 -0.0733 0.021 Uiso 1 1 calc R U . . .
C31 C 0.65435(8) 0.50329(7) 0.03872(6) 0.01729(12) Uani 1 1 d . . . . .
H31A H 0.6832 0.5853 0.0236 0.021 Uiso 1 1 calc R U . . .
S2 S 0.61776(2) 0.17284(2) -0.07477(2) 0.02131(4) Uani 1 1 d . . . . .
O3 O 0.48078(7) 0.06678(6) -0.11227(6) 0.02775(13) Uani 1 1 d . . . . .
O4 O 0.68392(7) 0.23134(7) -0.14503(5) 0.02735(13) Uani 1 1 d . . . . .
C32 C 0.72685(10) 0.12448(9) 0.00747(8) 0.02872(18) Uani 1 1 d . . . . .
H32A H 0.7355 0.0588 -0.0293 0.043 Uiso 1 1 calc R U . . .
H32B H 0.6869 0.0914 0.0591 0.043 Uiso 1 1 calc R U . . .
H32C H 0.8188 0.1964 0.0382 0.043 Uiso 1 1 calc R U . . .
C33 C 0.80204(8) 0.77085(7) 0.17072(6) 0.01888(12) Uani 1 1 d . . . . .
C34 C 0.91019(8) 0.73872(8) 0.18290(6) 0.02019(13) Uani 1 1 d . . . . .
H34A H 0.9046 0.6660 0.2093 0.024 Uiso 1 1 calc R U . . .
C35 C 1.02569(9) 0.81278(9) 0.15656(7) 0.02482(15) Uani 1 1 d . . . . .
H35A H 1.0979 0.7897 0.1636 0.030 Uiso 1 1 calc R U . . .
C36 C 1.03534(10) 0.92089(10) 0.11984(8) 0.02947(18) Uani 1 1 d . . . . .
H36A H 1.1142 0.9716 0.1019 0.035 Uiso 1 1 calc R U . . .
C37 C 0.92956(10) 0.95444(9) 0.10942(8) 0.03058(18) Uani 1 1 d . . . . .
H37A H 0.9368 1.0287 0.0851 0.037 Uiso 1 1 calc R U . . .
C38 C 0.81330(9) 0.87998(8) 0.13439(7) 0.02549(16) Uani 1 1 d . . . . .
H38A H 0.7411 0.9033 0.1268 0.031 Uiso 1 1 calc R U . . .

loop_
_atom_site_aniso_label
_atom_site_aniso_U_11
_atom_site_aniso_U_22
_atom_site_aniso_U_33
_atom_site_aniso_U_23
_atom_site_aniso_U_13
_atom_site_aniso_U_12
N1 0.0139(2) 0.0142(2) 0.0168(2) 0.00181(19) 0.00492(19) 0.00464(19)
N2 0.0141(2) 0.0172(2) 0.0180(3) 0.0028(2) 0.0054(2) 0.0052(2)
C1 0.0149(3) 0.0163(3) 0.0184(3) 0.0035(2) 0.0047(2) 0.0049(2)
C2 0.0172(3) 0.0146(3) 0.0208(3) 0.0029(2) 0.0064(2) 0.0052(2)
C3 0.0157(3) 0.0147(3) 0.0167(3) 0.0023(2) 0.0051(2) 0.0060(2)
C4 0.0169(3) 0.0189(3) 0.0265(4) 0.0041(3) 0.0094(3) 0.0043(2)
C5 0.0193(3) 0.0224(3) 0.0338(4) 0.0007(3) 0.0094(3) 0.0015(3)
F1 0.0247(3) 0.0476(4) 0.0318(3) 0.0003(3) -0.0014(2) 0.0058(3)
C6 0.0138(2) 0.0144(2) 0.0138(3) 0.0018(2) 0.0031(2) 0.0048(2)
C7 0.0141(3) 0.0167(3) 0.0188(3) 0.0005(2) 0.0047(2) 0.0057(2)
C8 0.0162(3) 0.0164(3) 0.0204(3) -0.0001(2) 0.0054(2) 0.0069(2)
C9 0.0151(3) 0.0147(3) 0.0163(3) 0.0003(2) 0.0043(2) 0.0051(2)
C10 0.0138(3) 0.0159(3) 0.0172(3) 0.0006(2) 0.0037(2) 0.0054(2)
C11 0.0139(3) 0.0155(3) 0.0177(3) 0.0010(2) 0.0036(2) 0.0061(2)
S1 0.01569(7) 0.01391(7) 0.02005(8) -0.00012(6) 0.00445(6) 0.00449(6)
O1 0.0257(3) 0.0203(3) 0.0217(3) -0.0038(2) 0.0063(2) 0.0078(2)
O2 0.0157(2) 0.0192(2) 0.0343(3) 0.0034(2) 0.0065(2) 0.0049(2)
C12 0.0258(4) 0.0202(3) 0.0267(4) 0.0061(3) 0.0089(3) 0.0109(3)
C13 0.0161(3) 0.0148(3) 0.0186(3) 0.0016(2) 0.0059(2) 0.0051(2)
C14 0.0206(3) 0.0190(3) 0.0198(3) 0.0043(2) 0.0074(3) 0.0074(3)
C15 0.0261(4) 0.0241(4) 0.0272(4) 0.0065(3) 0.0143(3) 0.0071(3)
C16 0.0267(4) 0.0277(4) 0.0403(5) 0.0057(4) 0.0206(4) 0.0096(3)
C17 0.0293(4) 0.0295(4) 0.0471(6) 0.0113(4) 0.0216(4) 0.0173(4)
C18 0.0258(4) 0.0227(3) 0.0335(4) 0.0097(3) 0.0149(3) 0.0140(3)
N3 0.0160(2) 0.0246(3) 0.0165(3) 0.0024(2) 0.0064(2) 0.0089(2)
N4 0.0175(3) 0.0407(4) 0.0180(3) 0.0040(3) 0.0078(2) 0.0111(3)
C21 0.0201(3) 0.0544(6) 0.0182(3) -0.0022(3) 0.0053(3) 0.0190(4)
C22 0.0223(3) 0.0387(5) 0.0221(3) -0.0060(3) 0.0033(3) 0.0181(3)
C23 0.0166(3) 0.0243(3) 0.0178(3) -0.0008(2) 0.0033(2) 0.0107(3)
C24A 0.0257(6) 0.0447(9) 0.0277(6) -0.0002(7) 0.0134(5) 0.0166(7)
C25A 0.0424(7) 0.0325(6) 0.0358(7) -0.0010(5) 0.0250(6) 0.0082(5)
F2A 0.0420(4) 0.0638(5) 0.0267(3) -0.0007(3) 0.0104(3) 0.0162(4)
C24B 0.0259(18) 0.0146(16) 0.040(2) 0.0116(17) 0.0247(17) 0.0126(16)
C25B 0.0234(16) 0.0237(16) 0.0208(16) -0.0027(12) 0.0091(13) 0.0076(13)
F2B 0.0420(4) 0.0638(5) 0.0267(3) -0.0007(3) 0.0104(3) 0.0162(4)
C26 0.0145(3) 0.0198(3) 0.0147(3) 0.0030(2) 0.0036(2) 0.0070(2)
C27 0.0201(3) 0.0224(3) 0.0190(3) 0.0071(3) 0.0067(3) 0.0071(3)
C28 0.0208(3) 0.0184(3) 0.0230(3) 0.0066(3) 0.0055(3) 0.0064(3)
C29 0.0165(3) 0.0166(3) 0.0204(3) 0.0024(2) 0.0036(2) 0.0069(2)
C30 0.0168(3) 0.0180(3) 0.0172(3) 0.0028(2) 0.0052(2) 0.0073(2)
C31 0.0175(3) 0.0174(3) 0.0159(3) 0.0038(2) 0.0053(2) 0.0071(2)
S2 0.01732(8) 0.01732(8) 0.02556(9) -0.00068(6) 0.00241(7) 0.00787(6)
O3 0.0187(3) 0.0199(3) 0.0348(3) -0.0038(2) 0.0004(2) 0.0060(2)
O4 0.0282(3) 0.0258(3) 0.0293(3) 0.0010(2) 0.0107(3) 0.0131(3)
C32 0.0222(3) 0.0226(3) 0.0371(5) 0.0015(3) 0.0007(3) 0.0122(3)
C33 0.0166(3) 0.0197(3) 0.0186(3) -0.0005(2) 0.0028(2) 0.0090(2)
C34 0.0174(3) 0.0221(3) 0.0205(3) 0.0009(3) 0.0039(2) 0.0104(3)
C35 0.0178(3) 0.0305(4) 0.0241(4) 0.0023(3) 0.0053(3) 0.0105(3)
C36 0.0198(3) 0.0317(4) 0.0292(4) 0.0071(3) 0.0054(3) 0.0064(3)
C37 0.0255(4) 0.0251(4) 0.0343(5) 0.0091(3) 0.0041(3) 0.0086(3)
C38 0.0224(3) 0.0229(3) 0.0290(4) 0.0033(3) 0.0029(3) 0.0118(3)

loop_
_atom_type_symbol
_atom_type_description
_atom_type_scat_dispersion_real
_atom_type_scat_dispersion_imag
_atom_type_scat_source
C C 0.0034 0.0017 'International Tables Vol C Tables 4.2.6.8 and 6.1.1.4'
H H 0.0000 0.0000 'International Tables Vol C Tables 4.2.6.8 and 6.1.1.4'
N N 0.0066 0.0034 'International Tables Vol C Tables 4.2.6.8 and 6.1.1.4'
O O 0.0114 0.0062 'International Tables Vol C Tables 4.2.6.8 and 6.1.1.4'
F F 0.0180 0.0106 'International Tables Vol C Tables 4.2.6.8 and 6.1.1.4'
S S 0.1265 0.1256 'International Tables Vol C Tables 4.2.6.8 and 6.1.1.4'

loop_
_geom_angle_atom_site_label_1
_geom_angle_atom_site_label_2
_geom_angle_atom_site_label_3
_geom_angle
_geom_angle_site_symmetry_1
_geom_angle_site_symmetry_3
N2 N1 C3 111.65(6) . .
N2 N1 C6 117.64(6) . .
C3 N1 C6 130.54(6) . .
C1 N2 N1 105.00(6) . .
N2 C1 C2 111.52(7) . .
N2 C1 C4 119.86(7) . .
C2 C1 C4 128.62(7) . .
C3 C2 C1 105.62(7) . .
C3 C2 H2A 127.2 . .
C1 C2 H2A 127.2 . .
N1 C3 C2 106.20(6) . .
N1 C3 C13 125.99(6) . .
C2 C3 C13 127.56(7) . .
C1 C4 C5 112.35(7) . .
C1 C4 H4A 109.1 . .
C5 C4 H4A 109.1 . .
C1 C4 H4B 109.1 . .
C5 C4 H4B 109.1 . .
H4A C4 H4B 107.9 . .
F1 C5 C4 109.45(8) . .
F1 C5 H5A 109.8 . .
C4 C5 H5A 109.8 . .
F1 C5 H5B 109.8 . .
C4 C5 H5B 109.8 . .
H5A C5 H5B 108.2 . .
C11 C6 C7 120.72(6) . .
C11 C6 N1 120.83(6) . .
C7 C6 N1 118.44(6) . .
C8 C7 C6 119.60(7) . .
C8 C7 H7A 120.2 . .
C6 C7 H7A 120.2 . .
C7 C8 C9 119.45(7) . .
C7 C8 H8A 120.3 . .
C9 C8 H8A 120.3 . .
C10 C9 C8 121.03(7) . .
C10 C9 S1 119.15(5) . .
C8 C9 S1 119.75(6) . .
C9 C10 C11 119.71(7) . .
C9 C10 H10B 120.1 . .
C11 C10 H10B 120.1 . .
C10 C11 C6 119.44(7) . .
C10 C11 H11A 120.3 . .
C6 C11 H11A 120.3 . .
O2 S1 O1 118.17(4) . .
O2 S1 C12 108.45(4) . .
O1 S1 C12 107.97(4) . .
O2 S1 C9 108.17(4) . .
O1 S1 C9 108.02(4) . .
C12 S1 C9 105.36(4) . .
S1 C12 H12A 109.5 . .
S1 C12 H12B 109.5 . .
H12A C12 H12B 109.5 . .
S1 C12 H12C 109.5 . .
H12A C12 H12C 109.5 . .
H12B C12 H12C 109.5 . .
C18 C13 C14 119.22(7) . .
C18 C13 C3 119.29(7) . .
C14 C13 C3 121.40(7) . .
C15 C14 C13 120.30(8) . .
C15 C14 H14A 119.9 . .
C13 C14 H14A 119.9 . .
C16 C15 C14 120.11(8) . .
C16 C15 H15A 119.9 . .
C14 C15 H15A 119.9 . .
C17 C16 C15 119.76(8) . .
C17 C16 H16A 120.1 . .
C15 C16 H16A 120.1 . .
C16 C17 C18 120.53(9) . .
C16 C17 H17A 119.7 . .
C18 C17 H17A 119.7 . .
C17 C18 C13 120.07(8) . .
C17 C18 H18A 120.0 . .
C13 C18 H18A 120.0 . .
N4 N3 C23 111.39(7) . .
N4 N3 C26 118.01(7) . .
C23 N3 C26 130.45(7) . .
C21 N4 N3 104.87(8) . .
N4 C21 C22 111.71(8) . .
N4 C21 C24A 124.68(13) . .
C22 C21 C24A 123.61(12) . .
N4 C21 C24B 105.3(2) . .
C22 C21 C24B 142.5(2) . .
C23 C22 C21 105.71(9) . .
C23 C22 H22A 127.1 . .
C21 C22 H22A 127.1 . .
N3 C23 C22 106.32(8) . .
N3 C23 C33 126.63(7) . .
C22 C23 C33 126.88(8) . .
C21 C24A C25A 110.00(14) . .
C21 C24A H24A 109.8 . .
C25A C24A H24A 109.8 . .
C21 C24A H24B 109.5 . .
C25A C24A H24B 109.5 . .
H24A C24A H24B 108.1 . .
F2A C25A C24A 107.59(12) . .
F2A C25A H25A 110.4 . .
C24A C25A H25A 110.1 . .
F2A C25A H25B 110.2 . .
C24A C25A H25B 110.1 . .
H25A C25A H25B 108.5 . .
C25B C24B C21 106.4(3) . .
C25B C24B H24C 110.0 . .
C21 C24B H24C 109.9 . .
C25B C24B H24D 111.0 . .
C21 C24B H24D 110.8 . .
H24C C24B H24D 108.8 . .
C24B C25B H25C 111.6 . .
C24B C25B H25D 111.6 . .
H25C C25B H25D 109.2 . .
C27 C26 C31 120.33(7) . .
C27 C26 N3 118.70(7) . .
C31 C26 N3 120.94(7) . .
C28 C27 C26 119.86(7) . .
C28 C27 H27A 120.1 . .
C26 C27 H27A 120.1 . .
C27 C28 C29 119.42(7) . .
C27 C28 H28A 120.3 . .
C29 C28 H28A 120.3 . .
C30 C29 C28 120.97(7) . .
C30 C29 S2 118.67(6) . .
C28 C29 S2 120.35(6) . .
C31 C30 C29 119.62(7) . .
C31 C30 H30A 120.2 . .
C29 C30 H30A 120.2 . .
C30 C31 C26 119.70(7) . .
C30 C31 H31A 120.2 . .
C26 C31 H31A 120.2 . .
O4 S2 O3 118.47(4) . .
O4 S2 C29 108.14(4) . .
O3 S2 C29 108.63(4) . .
O4 S2 C32 108.72(5) . .
O3 S2 C32 107.64(4) . .
C29 S2 C32 104.36(4) . .
S2 C32 H32A 109.5 . .
S2 C32 H32B 109.5 . .
H32A C32 H32B 109.5 . .
S2 C32 H32C 109.5 . .
H32A C32 H32C 109.5 . .
H32B C32 H32C 109.5 . .
C38 C33 C34 119.24(8) . .
C38 C33 C23 118.37(7) . .
C34 C33 C23 122.28(7) . .
C35 C34 C33 120.30(8) . .
C35 C34 H34A 119.8 . .
C33 C34 H34A 119.8 . .
C34 C35 C36 119.93(8) . .
C34 C35 H35A 120.0 . .
C36 C35 H35A 120.0 . .
C37 C36 C35 119.97(9) . .
C37 C36 H36A 120.0 . .
C35 C36 H36A 120.0 . .
C38 C37 C36 120.32(9) . .
C38 C37 H37A 119.8 . .
C36 C37 H37A 119.8 . .
C37 C38 C33 120.23(8) . .
C37 C38 H38A 119.9 . .
C33 C38 H38A 119.9 . .

loop_
_geom_bond_atom_site_label_1
_geom_bond_atom_site_label_2
_geom_bond_distance
_geom_bond_site_symmetry_2
N1 N2 1.3705(9) .
N1 C3 1.3757(10) .
N1 C6 1.4183(9) .
N2 C1 1.3291(10) .
C1 C2 1.4116(11) .
C1 C4 1.5013(11) .
C2 C3 1.3778(10) .
C2 H2A 0.9500 .
C3 C13 1.4738(10) .
C4 C5 1.5025(13) .
C4 H4A 0.9900 .
C4 H4B 0.9900 .
C5 F1 1.4080(13) .
C5 H5A 0.9900 .
C5 H5B 0.9900 .
C6 C11 1.3977(10) .
C6 C7 1.3985(10) .
C7 C8 1.3896(10) .
C7 H7A 0.9500 .
C8 C9 1.3970(10) .
C8 H8A 0.9500 .
C9 C10 1.3890(10) .
C9 S1 1.7645(7) .
C10 C11 1.3915(10) .
C10 H10B 0.9500 .
C11 H11A 0.9500 .
S1 O2 1.4416(7) .
S1 O1 1.4441(7) .
S1 C12 1.7631(9) .
C12 H12A 0.9800 .
C12 H12B 0.9800 .
C12 H12C 0.9800 .
C13 C18 1.3953(11) .
C13 C14 1.3998(11) .
C14 C15 1.3927(12) .
C14 H14A 0.9500 .
C15 C16 1.3916(15) .
C15 H15A 0.9500 .
C16 C17 1.3848(15) .
C16 H16A 0.9500 .
C17 C18 1.3943(13) .
C17 H17A 0.9500 .
C18 H18A 0.9500 .
N3 N4 1.3727(10) .
N3 C23 1.3760(11) .
N3 C26 1.4147(10) .
N4 C21 1.3320(14) .
C21 C22 1.4031(16) .
C21 C24A 1.4986(16) .
C21 C24B 1.575(4) .
C22 C23 1.3772(11) .
C22 H22A 0.9500 .
C23 C33 1.4694(11) .
C24A C25A 1.514(3) .
C24A H24A 0.9900 .
C24A H24B 0.9900 .
C25A F2A 1.4149(18) .
C25A H25A 0.9901 .
C25A H25B 0.9899 .
C24B C25B 1.462(7) .
C24B H24C 0.9600 .
C24B H24D 0.9600 .
C25B H25C 0.9600 .
C25B H25D 0.9601 .
C26 C27 1.3969(11) .
C26 C31 1.3996(10) .
C27 C28 1.3883(13) .
C27 H27A 0.9500 .
C28 C29 1.3957(12) .
C28 H28A 0.9500 .
C29 C30 1.3906(11) .
C29 S2 1.7640(8) .
C30 C31 1.3882(11) .
C30 H30A 0.9500 .
C31 H31A 0.9500 .
S2 O4 1.4425(8) .
S2 O3 1.4456(7) .
S2 C32 1.7644(9) .
C32 H32A 0.9800 .
C32 H32B 0.9800 .
C32 H32C 0.9800 .
C33 C38 1.3980(12) .
C33 C34 1.4003(11) .
C34 C35 1.3909(12) .
C34 H34A 0.9500 .
C35 C36 1.3931(14) .
C35 H35A 0.9500 .
C36 C37 1.3889(15) .
C36 H36A 0.9500 .
C37 C38 1.3876(14) .
C37 H37A 0.9500 .
C38 H38A 0.9500 .

loop_
_geom_hbond_atom_site_label_D
_geom_hbond_atom_site_label_H
_geom_hbond_atom_site_label_A
_geom_hbond_distance_DH
_geom_hbond_distance_HA
_geom_hbond_distance_DA
_geom_hbond_angle_DHA
_geom_hbond_site_symmetry_A
C4 H4B O2 0.99 2.51 3.2198(11) 128.0 2_766
C12 H12A F2A 0.98 2.57 3.4830(12) 155.1 2_776
C12 H12B O1 0.98 2.33 3.2189(11) 150.5 2_776
C22 H22A O1 0.95 2.57 3.3301(11) 137.7 2_776
C25A H25A F2A 0.99 2.63 3.3411(19) 128.7 2_666
C32 H32A F1 0.98 2.54 3.3154(13) 136.3 2_655
C32 H32B O3 0.98 2.36 3.2579(13) 151.2 2_655
